data_7003800
loop_
_publ_author_name
'Dutton, Jason L.'
'Sutrisno, Andre'
'Schurko, Robert W.'
'Ragogna, Paul J.'

_publ_section_title
;
 Synthesis and characterization of cationic selenium--nitrogen
 heterocycles from tert-butyl-DAB (DAB =
 1,4-di-tert-butyl-1,3-diazabutadiene) and SeX4via the reductive
 elimination of X2 (X = Cl, Br): a distinct contrast with tellurium
;
_journal_issue 26
_journal_name_full 'Dalton Transactions'
_journal_page_first 3470
_journal_page_last 3477
_journal_paper_doi 10.1039/b719779a
_journal_year 2008
_chemical_formula_moiety 'C10 H20 Br4 N2 Te'
_chemical_formula_sum 'C10 H20 Br4 N2 Te'
_chemical_formula_weight 615.52
_chemical_name_systematic
;
?
;
_space_group_IT_number 62
_symmetry_cell_setting orthorhombic
_symmetry_space_group_name_Hall '-P 2ac 2n'
_symmetry_space_group_name_H-M 'P n m a'
_atom_sites_solution_hydrogens geom
_atom_sites_solution_primary direct
_atom_sites_solution_secondary difmap
_audit_creation_method SHELXL-97
_cell_angle_alpha 90.00
_cell_angle_beta 90.00
_cell_angle_gamma 90.00
_cell_formula_units_Z 4
_cell_length_a 13.5284(10)
_cell_length_b 18.4929(12)
_cell_length_c 6.9942(6)
_cell_measurement_reflns_used 11562
_cell_measurement_temperature 150(2)
_cell_measurement_theta_max 25.03
_cell_measurement_theta_min 1.70
_cell_volume 1749.8(2)
_computing_cell_refinement 'DENZO-SMN (Otwinowski & Minor, 1997)'
_computing_data_collection 'COLLECT (Nonius, 1997-2001)'
_computing_data_reduction DENZO-SMN
_computing_molecular_graphics 'SHELXTL/PC (Sheldrick, 2001)'
_computing_publication_material SHELXTL/PC
_computing_structure_refinement 'SHELXL-97 (Sheldrick, 1997)'
_computing_structure_solution 'SHELXS-97 (Sheldrick, 1997)'
_diffrn_ambient_temperature 150(2)
_diffrn_measured_fraction_theta_full 0.989
_diffrn_measured_fraction_theta_max 0.989
_diffrn_measurement_device_type 'Nonius Kappa-CCD'
_diffrn_measurement_method '\f scans, and \w scans with \k offsets'
_diffrn_radiation_monochromator graphite
_diffrn_radiation_source 'fine-focus sealed tube'
_diffrn_radiation_type MoK\a
_diffrn_radiation_wavelength 0.71073
_diffrn_reflns_av_R_equivalents 0.148
_diffrn_reflns_av_sigmaI/netI 0.0844
_diffrn_reflns_limit_h_max 16
_diffrn_reflns_limit_h_min -15
_diffrn_reflns_limit_k_max 21
_diffrn_reflns_limit_k_min -21
_diffrn_reflns_limit_l_max 8
_diffrn_reflns_limit_l_min -8
_diffrn_reflns_number 8891
_diffrn_reflns_theta_full 24.99
_diffrn_reflns_theta_max 24.99
_diffrn_reflns_theta_min 3.01
_diffrn_standards_number 0
_exptl_absorpt_coefficient_mu 10.819
_exptl_absorpt_correction_T_max 0.4975
_exptl_absorpt_correction_T_min 0.2937
_exptl_absorpt_correction_type multi-scan
_exptl_absorpt_process_details 'DENZO-SMN (Otwinowski & Minor, 1997)'
_exptl_crystal_colour red
_exptl_crystal_density_diffrn 2.336
_exptl_crystal_density_method 'not measured'
_exptl_crystal_description block
_exptl_crystal_F_000 1144
_exptl_crystal_size_max 0.15
_exptl_crystal_size_mid 0.13
_exptl_crystal_size_min 0.08
_refine_diff_density_max 1.879
_refine_diff_density_min -1.606
_refine_diff_density_rms 0.313
_refine_ls_extinction_method none
_refine_ls_goodness_of_fit_ref 1.044
_refine_ls_hydrogen_treatment constr
_refine_ls_matrix_type full
_refine_ls_number_parameters 85
_refine_ls_number_reflns 1576
_refine_ls_number_restraints 0
_refine_ls_restrained_S_all 1.044
_refine_ls_R_factor_all 0.1091
_refine_ls_R_factor_gt 0.0703
_refine_ls_shift/su_max 0.000
_refine_ls_shift/su_mean 0.000
_refine_ls_structure_factor_coef Fsqd
_refine_ls_weighting_details 'calc w=1/[\s^2^(Fo^2^)+(0.1140P)^2^] where P=(Fo^2^+2Fc^2^)/3'
_refine_ls_weighting_scheme calc
_refine_ls_wR_factor_gt 0.1703
_refine_ls_wR_factor_ref 0.1919
_reflns_number_gt 1046
_reflns_number_total 1576
_reflns_threshold_expression I>2\s(I)
_cod_data_source_file b719779a.txt
_cod_data_source_block 06113
_cod_depositor_comments
;
The following automatic conversions were performed:
'_symmetry_cell_setting' value 'Orthorhombic' changed to 'orthorhombic'
according to '/home/saulius/struct/CIF-dictionaries/cif_core.dic'
dictionary named 'cif_core.dic' version 2.4.1 from 2010-06-29.

Automatic conversion script
Id: cif_fix_enum 1527 2010-12-29 10:47:43Z saulius 
;
_cod_database_code 7003800

loop_
_symmetry_equiv_pos_as_xyz
'x, y, z'
'-x+1/2, -y, z+1/2'
'-x, y+1/2, -z'
'x+1/2, -y+1/2, -z+1/2'
'-x, -y, -z'
'x-1/2, y, -z-1/2'
'x, -y-1/2, z'
'-x-1/2, y-1/2, z-1/2'

loop_
_atom_site_label
_atom_site_type_symbol
_atom_site_fract_x
_atom_site_fract_y
_atom_site_fract_z
_atom_site_U_iso_or_equiv
_atom_site_adp_type
_atom_site_occupancy
_atom_site_symmetry_multiplicity
_atom_site_calc_flag
_atom_site_refinement_flags
_atom_site_disorder_assembly
_atom_site_disorder_group
Te1 Te -0.00737(9) 0.2500 0.03925(18) 0.0268(4) Uani 1 2 d S . .
Br1 Br -0.10421(11) 0.34934(7) -0.1572(2) 0.0370(5) Uani 1 1 d . . .
Br2 Br 0.14933(16) 0.2500 -0.1903(3) 0.0408(6) Uani 1 2 d S . .
Br3 Br -0.13099(15) 0.2500 0.3358(3) 0.0374(6) Uani 1 2 d S . .
N1 N 0.0974(7) 0.3271(5) 0.2434(15) 0.022(2) Uani 1 1 d . . .
C1 C 0.1552(9) 0.2890(7) 0.3468(17) 0.029(3) Uani 1 1 d . . .
H1A H 0.2007 0.3133 0.4281 0.035 Uiso 1 1 calc R . .
C13 C 0.0980(11) 0.4065(7) 0.247(2) 0.042(4) Uani 1 1 d . . .
C14 C -0.0069(9) 0.4313(7) 0.296(2) 0.037(4) Uani 1 1 d . . .
H14A H -0.0536 0.4106 0.2035 0.055 Uiso 1 1 calc R . .
H14B H -0.0103 0.4842 0.2898 0.055 Uiso 1 1 calc R . .
H14C H -0.0240 0.4150 0.4248 0.055 Uiso 1 1 calc R . .
C15 C 0.1297(10) 0.4302(8) 0.045(2) 0.043(4) Uani 1 1 d . . .
H15A H 0.1978 0.4145 0.0218 0.064 Uiso 1 1 calc R . .
H15B H 0.1257 0.4830 0.0357 0.064 Uiso 1 1 calc R . .
H15C H 0.0857 0.4082 -0.0495 0.064 Uiso 1 1 calc R . .
C16 C 0.1703(11) 0.4363(8) 0.395(2) 0.052(5) Uani 1 1 d . . .
H16A H 0.1539 0.4168 0.5213 0.078 Uiso 1 1 calc R . .
H16B H 0.1656 0.4892 0.3981 0.078 Uiso 1 1 calc R . .
H16C H 0.2378 0.4221 0.3606 0.078 Uiso 1 1 calc R . .

loop_
_atom_site_aniso_label
_atom_site_aniso_U_11
_atom_site_aniso_U_22
_atom_site_aniso_U_33
_atom_site_aniso_U_23
_atom_site_aniso_U_13
_atom_site_aniso_U_12
Te1 0.0252(8) 0.0262(7) 0.0290(7) 0.000 -0.0002(5) 0.000
Br1 0.0414(10) 0.0313(9) 0.0383(9) 0.0023(6) -0.0076(7) 0.0036(6)
Br2 0.0383(13) 0.0446(13) 0.0394(12) 0.000 0.0099(10) 0.000
Br3 0.0297(12) 0.0487(13) 0.0337(11) 0.000 0.0044(9) 0.000
N1 0.014(6) 0.023(5) 0.030(6) -0.005(5) 0.000(5) 0.000(4)
C1 0.026(8) 0.037(7) 0.026(7) -0.007(6) -0.009(6) -0.014(6)
C13 0.046(10) 0.024(8) 0.058(10) 0.002(7) -0.008(8) -0.009(7)
C14 0.031(8) 0.030(7) 0.050(9) -0.007(7) -0.014(7) 0.008(6)
C15 0.036(9) 0.031(8) 0.062(10) 0.011(8) 0.000(8) -0.004(6)
C16 0.045(10) 0.027(8) 0.084(12) -0.004(9) -0.025(10) 0.000(7)

loop_
_atom_type_symbol
_atom_type_description
_atom_type_scat_dispersion_real
_atom_type_scat_dispersion_imag
_atom_type_scat_source
C C 0.0033 0.0016 'International Tables Vol C Tables 4.2.6.8 and 6.1.1.4'
H H 0.0000 0.0000 'International Tables Vol C Tables 4.2.6.8 and 6.1.1.4'
N N 0.0061 0.0033 'International Tables Vol C Tables 4.2.6.8 and 6.1.1.4'
Br Br -0.2901 2.4595 'International Tables Vol C Tables 4.2.6.8 and 6.1.1.4'
Te Te -0.5308 1.6751 'International Tables Vol C Tables 4.2.6.8 and 6.1.1.4'

loop_
_geom_angle_atom_site_label_1
_geom_angle_atom_site_label_2
_geom_angle_atom_site_label_3
_geom_angle
_geom_angle_site_symmetry_1
_geom_angle_site_symmetry_3
_geom_angle_publ_flag
N1 Te1 N1 70.7(5) . 7_565 ?
N1 Te1 Br1 100.6(2) . . ?
N1 Te1 Br1 171.2(2) 7_565 . ?
N1 Te1 Br1 171.2(2) . 7_565 ?
N1 Te1 Br1 100.6(2) 7_565 7_565 ?
Br1 Te1 Br1 88.11(7) . 7_565 ?
N1 Te1 Br2 83.8(2) . . ?
N1 Te1 Br2 83.8(2) 7_565 . ?
Br1 Te1 Br2 94.66(6) . . ?
Br1 Te1 Br2 94.66(6) 7_565 . ?
N1 Te1 Br3 84.8(2) . . ?
N1 Te1 Br3 84.8(2) 7_565 . ?
Br1 Te1 Br3 95.37(6) . . ?
Br1 Te1 Br3 95.37(6) 7_565 . ?
Br2 Te1 Br3 166.02(8) . . ?
C1 N1 C13 122.6(11) . . ?
C1 N1 Te1 111.1(8) . . ?
C13 N1 Te1 126.2(8) . . ?
N1 C1 C1 123.5(7) . 7_565 ?
N1 C1 H1A 118.3 . . ?
C1 C1 H1A 118.3 7_565 . ?
N1 C13 C16 112.0(11) . . ?
N1 C13 C14 107.3(11) . . ?
C16 C13 C14 109.5(13) . . ?
N1 C13 C15 105.8(12) . . ?
C16 C13 C15 109.9(12) . . ?
C14 C13 C15 112.2(13) . . ?
C13 C14 H14A 109.5 . . ?
C13 C14 H14B 109.5 . . ?
H14A C14 H14B 109.5 . . ?
C13 C14 H14C 109.5 . . ?
H14A C14 H14C 109.5 . . ?
H14B C14 H14C 109.5 . . ?
C13 C15 H15A 109.5 . . ?
C13 C15 H15B 109.5 . . ?
H15A C15 H15B 109.5 . . ?
C13 C15 H15C 109.5 . . ?
H15A C15 H15C 109.5 . . ?
H15B C15 H15C 109.5 . . ?
C13 C16 H16A 109.5 . . ?
C13 C16 H16B 109.5 . . ?
H16A C16 H16B 109.5 . . ?
C13 C16 H16C 109.5 . . ?
H16A C16 H16C 109.5 . . ?
H16B C16 H16C 109.5 . . ?

loop_
_geom_bond_atom_site_label_1
_geom_bond_atom_site_label_2
_geom_bond_distance
_geom_bond_site_symmetry_2
_geom_bond_publ_flag
Te1 N1 2.466(10) . ?
Te1 N1 2.466(10) 7_565 ?
Te1 Br1 2.6419(16) . ?
Te1 Br1 2.6419(16) 7_565 ?
Te1 Br2 2.659(2) . ?
Te1 Br3 2.664(2) . ?
N1 C1 1.279(15) . ?
N1 C13 1.468(17) . ?
C1 C1 1.44(3) 7_565 ?
C1 H1A 0.9500 . ?
C13 C16 1.529(19) . ?
C13 C14 1.530(18) . ?
C13 C15 1.54(2) . ?
C14 H14A 0.9800 . ?
C14 H14B 0.9800 . ?
C14 H14C 0.9800 . ?
C15 H15A 0.9800 . ?
C15 H15B 0.9800 . ?
C15 H15C 0.9800 . ?
C16 H16A 0.9800 . ?
C16 H16B 0.9800 . ?
C16 H16C 0.9800 . ?

loop_
_geom_torsion_atom_site_label_1
_geom_torsion_atom_site_label_2
_geom_torsion_atom_site_label_3
_geom_torsion_atom_site_label_4
_geom_torsion
_geom_torsion_site_symmetry_1
_geom_torsion_site_symmetry_2
_geom_torsion_site_symmetry_3
_geom_torsion_site_symmetry_4
_geom_torsion_publ_flag
N1 Te1 N1 C1 2.2(9) 7_565 . . . ?
Br2 Te1 N1 C1 -83.4(8) . . . . ?
Br3 Te1 N1 C1 88.5(8) . . . . ?
N1 Te1 N1 C13 -179.5(9) 7_565 . . . ?
Br2 Te1 N1 C13 95.0(10) . . . . ?
Br3 Te1 N1 C13 -93.2(10) . . . . ?
C13 N1 C1 C1 179.5(9) . . . 7_565 ?
Te1 N1 C1 C1 -2.2(9) . . . 7_565 ?
C1 N1 C13 C16 -3.4(19) . . . . ?
Te1 N1 C13 C16 178.4(9) . . . . ?
C1 N1 C13 C14 -123.7(13) . . . . ?
Te1 N1 C13 C14 58.2(14) . . . . ?
C1 N1 C13 C15 116.3(13) . . . . ?
Te1 N1 C13 C15 -61.9(13) . . . . ?
